data_4003190
loop_
_publ_author_name
'Griffiths, Matthew B. E.'
'Koponen, Sara E.'
'Mandia, David J.'
'McLeod, Jennifer F.'
'Coyle, Jason P.'
'Sims, Jeffrey J.'
'Giorgi, Javier B.'
'Sirianni, Eric R.'
'Yap, Glenn P. A.'
'Barry, Se\'an T.'

_publ_section_title
;
 Surfactant Directed Growth of Gold Metal Nanoplates by Chemical Vapor
 Deposition
;
_journal_issue 17
_journal_name_full 'Chemistry of Materials'
_journal_page_first 6116
_journal_paper_doi 10.1021/acs.chemmater.5b02712
_journal_volume 27
_journal_year 2015
_chemical_formula_sum 'C9 H18 Au Cl N2'
_chemical_formula_weight 386.67
_space_group_crystal_system monoclinic
_space_group_IT_number 14
_space_group_name_Hall '-P 2yn'
_space_group_name_H-M_alt 'P 1 21/n 1'
_atom_sites_solution_hydrogens geom
_audit_creation_method SHELXL-2014
_cell_angle_alpha 90
_cell_angle_beta 91.031(2)
_cell_angle_gamma 90
_cell_formula_units_Z 4
_cell_length_a 9.5789(14)
_cell_length_b 6.9929(10)
_cell_length_c 17.858(3)
_cell_measurement_reflns_used 5687
_cell_measurement_temperature 200(2)
_cell_measurement_theta_max 27.01
_cell_measurement_theta_min 2.28
_cell_volume 1196.0(3)
_computing_cell_refinement 'Bruker SAINT'
_computing_data_collection 'Bruker APEX2'
_computing_data_reduction 'Bruker SAINT'
_computing_molecular_graphics 'Bruker SHELXTL'
_computing_publication_material 'Bruker SHELXTL'
_computing_structure_refinement 'SHELXL-2014 (Sheldrick, 2014)'
_computing_structure_solution 'SHELXS-97 (Sheldrick 2008)'
_diffrn_ambient_temperature 200(2)
_diffrn_detector_area_resol_mean 8.33
_diffrn_measured_fraction_theta_full 0.998
_diffrn_measured_fraction_theta_max 0.988
_diffrn_measurement_device_type 'Bruker AXS APEX diffractometer'
_diffrn_measurement_method '\f and \w scans'
_diffrn_radiation_type MoK\a
_diffrn_radiation_wavelength 0.71073
_diffrn_reflns_av_R_equivalents 0.0611
_diffrn_reflns_av_unetI/netI 0.0388
_diffrn_reflns_Laue_measured_fraction_full 0.998
_diffrn_reflns_Laue_measured_fraction_max 0.988
_diffrn_reflns_limit_h_max 13
_diffrn_reflns_limit_h_min -13
_diffrn_reflns_limit_k_max 9
_diffrn_reflns_limit_k_min -9
_diffrn_reflns_limit_l_max 25
_diffrn_reflns_limit_l_min -25
_diffrn_reflns_number 25575
_diffrn_reflns_point_group_measured_fraction_full 0.998
_diffrn_reflns_point_group_measured_fraction_max 0.988
_diffrn_reflns_theta_full 25.242
_diffrn_reflns_theta_max 30.578
_diffrn_reflns_theta_min 2.431
_exptl_absorpt_coefficient_mu 12.485
_exptl_absorpt_correction_T_max 0.7879
_exptl_absorpt_correction_T_min 0.1891
_exptl_absorpt_correction_type numerical
_exptl_absorpt_process_details 'APEX2 (Bruker, 2007)'
_exptl_crystal_colour colourless
_exptl_crystal_density_diffrn 2.147
_exptl_crystal_description plate
_exptl_crystal_F_000 728
_exptl_crystal_size_max 0.260
_exptl_crystal_size_mid 0.213
_exptl_crystal_size_min 0.042
_refine_diff_density_max 1.209
_refine_diff_density_min -1.379
_refine_diff_density_rms 0.164
_refine_ls_extinction_method none
_refine_ls_goodness_of_fit_ref 1.031
_refine_ls_hydrogen_treatment constr
_refine_ls_matrix_type full
_refine_ls_number_parameters 122
_refine_ls_number_reflns 3623
_refine_ls_number_restraints 0
_refine_ls_restrained_S_all 1.031
_refine_ls_R_factor_all 0.0400
_refine_ls_R_factor_gt 0.0258
_refine_ls_shift/su_max 0.001
_refine_ls_shift/su_mean 0.000
_refine_ls_structure_factor_coef Fsqd
_refine_ls_weighting_details 'w=1/[\s^2^(Fo^2^)+(0.0258P)^2^] where P=(Fo^2^+2Fc^2^)/3'
_refine_ls_weighting_scheme calc
_refine_ls_wR_factor_gt 0.0535
_refine_ls_wR_factor_ref 0.0588
_reflns_Friedel_coverage 0.000
_reflns_number_gt 2942
_reflns_number_total 3623
_reflns_threshold_expression 'I > 2\s(I)'
_cod_data_source_file cm5b02712_si_003.cif
_cod_data_source_block seab071
_cod_original_sg_symbol_H-M 'P 21/n'
_cod_database_code 4003190
_shelx_space_group_comment
; 
The symmetry employed for this shelxl refinement is uniquely defined 
by the following loop, which should always be used as a source of 
symmetry information in preference to the above space-group names. 
They are only intended as comments. 
;
_shelx_estimated_absorpt_t_min 0.140
_shelx_estimated_absorpt_t_max 0.622
_shelxl_version_number 2014-3

loop_
_space_group_symop_operation_xyz
'x, y, z'
'-x+1/2, y+1/2, -z+1/2'
'-x, -y, -z'
'x-1/2, -y-1/2, z-1/2'

loop_
_atom_site_label
_atom_site_type_symbol
_atom_site_fract_x
_atom_site_fract_y
_atom_site_fract_z
_atom_site_U_iso_or_equiv
_atom_site_adp_type
_atom_site_occupancy
_atom_site_site_symmetry_order
_atom_site_calc_flag
_atom_site_refinement_flags_posn
_atom_site_refinement_flags_adp
Au1 Au 0.17709(2) 0.84358(2) 0.23130(2) 0.02207(5) Uani 1 1 d . .
Cl1 Cl -0.04719(11) 0.84279(14) 0.18297(7) 0.0361(2) Uani 1 1 d . .
N1 N 0.4866(4) 0.8585(4) 0.23276(18) 0.0249(7) Uani 1 1 d . .
N2 N 0.4047(4) 0.8275(4) 0.34535(19) 0.0269(7) Uani 1 1 d . .
C1 C 0.3721(4) 0.8441(5) 0.2732(2) 0.0209(7) Uani 1 1 d . .
C2 C 0.6140(4) 0.8456(6) 0.2797(2) 0.0298(9) Uani 1 1 d . .
H2A H 0.6749 0.9582 0.2725 0.036 Uiso 1 1 calc R U
H2B H 0.6672 0.7279 0.2687 0.036 Uiso 1 1 calc R U
C3 C 0.5561(4) 0.8409(6) 0.3593(2) 0.0288(9) Uani 1 1 d . .
H3A H 0.5915 0.7285 0.3875 0.035 Uiso 1 1 calc R U
H3B H 0.5807 0.9587 0.3872 0.035 Uiso 1 1 calc R U
C4 C 0.4919(4) 0.8665(5) 0.1511(2) 0.0280(9) Uani 1 1 d . .
H4 H 0.3939 0.8778 0.1313 0.034 Uiso 1 1 calc R U
C5 C 0.5542(6) 0.6820(6) 0.1196(3) 0.0429(12) Uani 1 1 d . .
H5A H 0.6531 0.6737 0.1342 0.064 Uiso 1 1 calc R U
H5B H 0.5451 0.6828 0.0648 0.064 Uiso 1 1 calc R U
H5C H 0.5042 0.5716 0.1396 0.064 Uiso 1 1 calc R U
C6 C 0.5717(5) 1.0415(6) 0.1257(2) 0.0373(10) Uani 1 1 d . .
H6A H 0.5324 1.1560 0.1490 0.056 Uiso 1 1 calc R U
H6B H 0.5640 1.0529 0.0711 0.056 Uiso 1 1 calc R U
H6C H 0.6702 1.0289 0.1407 0.056 Uiso 1 1 calc R U
C7 C 0.3053(5) 0.8217(6) 0.4067(2) 0.0309(9) Uani 1 1 d . .
H7 H 0.2111 0.7942 0.3842 0.037 Uiso 1 1 calc R U
C8 C 0.3405(6) 0.6590(6) 0.4608(3) 0.0459(13) Uani 1 1 d . .
H8A H 0.3523 0.5401 0.4326 0.069 Uiso 1 1 calc R U
H8B H 0.2645 0.6435 0.4963 0.069 Uiso 1 1 calc R U
H8C H 0.4272 0.6888 0.4883 0.069 Uiso 1 1 calc R U
C9 C 0.2966(5) 1.0143(6) 0.4459(2) 0.0411(11) Uani 1 1 d . .
H9A H 0.3873 1.0449 0.4692 0.062 Uiso 1 1 calc R U
H9B H 0.2253 1.0087 0.4846 0.062 Uiso 1 1 calc R U
H9C H 0.2716 1.1133 0.4093 0.062 Uiso 1 1 calc R U

loop_
_atom_site_aniso_label
_atom_site_aniso_U_11
_atom_site_aniso_U_22
_atom_site_aniso_U_33
_atom_site_aniso_U_23
_atom_site_aniso_U_13
_atom_site_aniso_U_12
Au1 0.01750(8) 0.02479(8) 0.02401(8) 0.00027(6) 0.00240(5) -0.00018(6)
Cl1 0.0216(5) 0.0389(6) 0.0476(6) 0.0043(5) -0.0036(4) -0.0005(4)
N1 0.0198(16) 0.0343(18) 0.0209(15) -0.0017(13) 0.0028(13) 0.0019(14)
N2 0.0203(17) 0.0365(19) 0.0239(16) 0.0003(13) 0.0020(13) -0.0014(14)
C1 0.0169(17) 0.0227(18) 0.0231(18) -0.0027(14) -0.0017(14) 0.0007(14)
C2 0.020(2) 0.039(2) 0.031(2) -0.0022(18) -0.0008(16) 0.0005(17)
C3 0.025(2) 0.037(2) 0.0245(19) -0.0014(16) -0.0035(16) -0.0020(17)
C4 0.023(2) 0.039(2) 0.0220(18) -0.0035(16) 0.0038(15) -0.0032(17)
C5 0.048(3) 0.043(3) 0.038(3) -0.015(2) 0.013(2) -0.008(2)
C6 0.037(3) 0.043(2) 0.033(2) 0.0058(19) 0.0100(19) -0.001(2)
C7 0.025(2) 0.046(3) 0.0210(18) 0.0029(17) 0.0052(16) -0.0036(18)
C8 0.058(4) 0.044(3) 0.036(3) 0.005(2) 0.015(2) -0.001(2)
C9 0.047(3) 0.046(3) 0.030(2) 0.0002(19) 0.013(2) 0.011(2)

loop_
_atom_type_symbol
_atom_type_description
_atom_type_scat_dispersion_real
_atom_type_scat_dispersion_imag
_atom_type_scat_source
C C 0.0033 0.0016 'International Tables Vol C Tables 4.2.6.8 and 6.1.1.4'
H H 0.0000 0.0000 'International Tables Vol C Tables 4.2.6.8 and 6.1.1.4'
N N 0.0061 0.0033 'International Tables Vol C Tables 4.2.6.8 and 6.1.1.4'
Cl Cl 0.1484 0.1585 'International Tables Vol C Tables 4.2.6.8 and 6.1.1.4'
Au Au -2.0133 8.8022 'International Tables Vol C Tables 4.2.6.8 and 6.1.1.4'

loop_
_geom_angle_atom_site_label_1
_geom_angle_atom_site_label_2
_geom_angle_atom_site_label_3
_geom_angle
C1 Au1 Cl1 179.96(12)
C1 N1 C4 126.2(4)
C1 N1 C2 111.7(3)
C4 N1 C2 121.9(3)
C1 N2 C7 125.8(4)
C1 N2 C3 111.9(3)
C7 N2 C3 121.9(3)
N2 C1 N1 110.7(3)
N2 C1 Au1 124.5(3)
N1 C1 Au1 124.8(3)
N1 C2 C3 102.7(3)
N1 C2 H2A 111.2
C3 C2 H2A 111.2
N1 C2 H2B 111.2
C3 C2 H2B 111.2
H2A C2 H2B 109.1
N2 C3 C2 102.5(3)
N2 C3 H3A 111.3
C2 C3 H3A 111.3
N2 C3 H3B 111.3
C2 C3 H3B 111.3
H3A C3 H3B 109.2
N1 C4 C6 110.8(3)
N1 C4 C5 110.8(3)
C6 C4 C5 111.6(3)
N1 C4 H4 107.8
C6 C4 H4 107.8
C5 C4 H4 107.8
C4 C5 H5A 109.5
C4 C5 H5B 109.5
H5A C5 H5B 109.5
C4 C5 H5C 109.5
H5A C5 H5C 109.5
H5B C5 H5C 109.5
C4 C6 H6A 109.5
C4 C6 H6B 109.5
H6A C6 H6B 109.5
C4 C6 H6C 109.5
H6A C6 H6C 109.5
H6B C6 H6C 109.5
N2 C7 C9 111.2(3)
N2 C7 C8 110.8(4)
C9 C7 C8 112.5(4)
N2 C7 H7 107.4
C9 C7 H7 107.4
C8 C7 H7 107.4
C7 C8 H8A 109.5
C7 C8 H8B 109.5
H8A C8 H8B 109.5
C7 C8 H8C 109.5
H8A C8 H8C 109.5
H8B C8 H8C 109.5
C7 C9 H9A 109.5
C7 C9 H9B 109.5
H9A C9 H9B 109.5
C7 C9 H9C 109.5
H9A C9 H9C 109.5
H9B C9 H9C 109.5

loop_
_geom_bond_atom_site_label_1
_geom_bond_atom_site_label_2
_geom_bond_distance
Au1 C1 2.000(4)
Au1 Cl1 2.3008(12)
N1 C1 1.328(5)
N1 C4 1.462(5)
N1 C2 1.471(5)
N2 C1 1.325(5)
N2 C7 1.466(5)
N2 C3 1.470(5)
C2 C3 1.534(6)
C2 H2A 0.9900
C2 H2B 0.9900
C3 H3A 0.9900
C3 H3B 0.9900
C4 C6 1.516(5)
C4 C5 1.533(5)
C4 H4 1.0000
C5 H5A 0.9800
C5 H5B 0.9800
C5 H5C 0.9800
C6 H6A 0.9800
C6 H6B 0.9800
C6 H6C 0.9800
C7 C9 1.521(6)
C7 C8 1.526(6)
C7 H7 1.0000
C8 H8A 0.9800
C8 H8B 0.9800
C8 H8C 0.9800
C9 H9A 0.9800
C9 H9B 0.9800
C9 H9C 0.9800

loop_
_geom_torsion_atom_site_label_1
_geom_torsion_atom_site_label_2
_geom_torsion_atom_site_label_3
_geom_torsion_atom_site_label_4
_geom_torsion
C7 N2 C1 N1 175.6(3)
C3 N2 C1 N1 3.3(4)
C7 N2 C1 Au1 -5.3(5)
C3 N2 C1 Au1 -177.6(2)
C4 N1 C1 N2 175.8(3)
C2 N1 C1 N2 1.7(4)
C4 N1 C1 Au1 -3.3(5)
C2 N1 C1 Au1 -177.4(2)
C1 N1 C2 C3 -5.6(4)
C4 N1 C2 C3 -179.9(3)
C1 N2 C3 C2 -6.5(4)
C7 N2 C3 C2 -179.1(3)
N1 C2 C3 N2 6.8(4)
C1 N1 C4 C6 125.5(4)
C2 N1 C4 C6 -60.9(4)
C1 N1 C4 C5 -110.0(4)
C2 N1 C4 C5 63.6(5)
C1 N2 C7 C9 -101.0(5)
C3 N2 C7 C9 70.6(5)
C1 N2 C7 C8 133.1(4)
C3 N2 C7 C8 -55.2(5)
